data_7045030
loop_
_publ_author_name
'Tang, Fengzhi'
'Park, Sungho V.'
'Rath, Nigam P.'
'Mirica, Liviu M.'

_publ_section_title
;
 Electronic versus steric effects of pyridinophane ligands on Pd(iii)
 complexes.
;
_journal_issue 4
_journal_name_full 'Dalton transactions (Cambridge, England : 2003)'
_journal_page_first 1151
_journal_page_last 1158
_journal_paper_doi 10.1039/c7dt04366j
_journal_volume 47
_journal_year 2018
_chemical_formula_moiety ' C19 H27 Cl N4 O2 Pd, Cl O4'
_chemical_formula_sum 'C19 H27 Cl2 N4 O6 Pd'
_chemical_formula_weight 584.75
_space_group_IT_number 14
_space_group_name_Hall '-P 2yn'
_space_group_name_H-M_alt 'P 1 21/n 1'
_symmetry_cell_setting monoclinic
_symmetry_space_group_name_Hall '-P 2yn'
_symmetry_space_group_name_H-M 'P 1 21/n 1'
_atom_sites_solution_hydrogens geom
_atom_sites_solution_primary direct
_atom_sites_solution_secondary difmap
_audit_creation_method SHELXL-97
_audit_update_record
;
2017-10-31 deposited with the CCDC.
2017-12-12 downloaded from the CCDC.
;
_cell_angle_alpha 90.00
_cell_angle_beta 114.078(2)
_cell_angle_gamma 90.00
_cell_formula_units_Z 4
_cell_length_a 12.1464(6)
_cell_length_b 15.0961(7)
_cell_length_c 13.8150(7)
_cell_measurement_reflns_used 9914
_cell_measurement_temperature 100(2)
_cell_measurement_theta_max 27.51
_cell_measurement_theta_min 2.28
_cell_volume 2312.8(2)
_computing_cell_refinement 'Bruker SAINT'
_computing_data_collection 'Bruker APEX2'
_computing_data_reduction 'Bruker SAINT'
_computing_molecular_graphics 'Bruker SHELXTL'
_computing_publication_material 'Bruker SHELXTL'
_computing_structure_refinement 'SHELXL-97 (Sheldrick, 2008)'
_computing_structure_solution 'SHELXS-97 (Sheldrick, 2008)'
_diffrn_ambient_temperature 100(2)
_diffrn_measured_fraction_theta_full 0.997
_diffrn_measured_fraction_theta_max 0.997
_diffrn_measurement_device_type 'Bruker APEX-II CCD'
_diffrn_measurement_method '\f and \w scans'
_diffrn_radiation_monochromator graphite
_diffrn_radiation_source 'fine-focus sealed tube'
_diffrn_radiation_type MoK\a
_diffrn_radiation_wavelength 0.71073
_diffrn_reflns_av_R_equivalents 0.0374
_diffrn_reflns_av_sigmaI/netI 0.0276
_diffrn_reflns_limit_h_max 15
_diffrn_reflns_limit_h_min -15
_diffrn_reflns_limit_k_max 19
_diffrn_reflns_limit_k_min -19
_diffrn_reflns_limit_l_max 17
_diffrn_reflns_limit_l_min -17
_diffrn_reflns_number 31754
_diffrn_reflns_theta_full 27.54
_diffrn_reflns_theta_max 27.54
_diffrn_reflns_theta_min 1.89
_exptl_absorpt_coefficient_mu 1.077
_exptl_absorpt_correction_T_max 0.8240
_exptl_absorpt_correction_T_min 0.7070
_exptl_absorpt_correction_type multi-scan
_exptl_absorpt_process_details 'sadabs v2008/1'
_exptl_crystal_colour brown
_exptl_crystal_density_diffrn 1.679
_exptl_crystal_density_meas ?
_exptl_crystal_density_method 'not measured'
_exptl_crystal_description block
_exptl_crystal_F_000 1188
_exptl_crystal_size_max 0.35
_exptl_crystal_size_mid 0.29
_exptl_crystal_size_min 0.19
_refine_diff_density_max 0.605
_refine_diff_density_min -0.785
_refine_diff_density_rms 0.100
_refine_ls_extinction_method none
_refine_ls_goodness_of_fit_ref 1.191
_refine_ls_hydrogen_treatment constr
_refine_ls_matrix_type full
_refine_ls_number_parameters 307
_refine_ls_number_reflns 5326
_refine_ls_number_restraints 54
_refine_ls_restrained_S_all 1.218
_refine_ls_R_factor_all 0.0522
_refine_ls_R_factor_gt 0.0420
_refine_ls_shift/su_max 0.000
_refine_ls_shift/su_mean 0.000
_refine_ls_structure_factor_coef Fsqd
_refine_ls_weighting_details 'calc w=1/[\s^2^(Fo^2^)+(0.0133P)^2^+8.2142P] where P=(Fo^2^+2Fc^2^)/3'
_refine_ls_weighting_scheme calc
_refine_ls_wR_factor_gt 0.0872
_refine_ls_wR_factor_ref 0.0913
_reflns_number_gt 4553
_reflns_number_total 5326
_reflns_threshold_expression >2sigma(I)
_cod_data_source_file c7dt04366j2.cif
_cod_data_source_block l17312
_cod_depositor_comments
;
The following automatic conversions were performed:

'_symmetry_cell_setting' value 'Monoclinic' changed to 'monoclinic'
according to
/home/data/users/saulius/crontab/automatic-downloads/rss-feeds/RSC/lib/dictionaries/cif_core.dic
dictionary named 'cif_core.dic' version 2.4.2 from 2011-04-26.

'_exptl_crystal_density_meas' value 'no' was changed to '?' - the
value is perceived as not measured.

Automatic conversion script
Id: cif_fix_values 4973 2017-02-22 13:04:09Z antanas 

 Adding full bibliography for 7045029--7045031.cif.

The following automatic conversions were performed:

data name '_iucr_refine_instruction_details' was replaced with
'_iucr_refine_instructions_details' as specified in the replacement
file 'data/replacement-values/replacement_tags.lst'.

Automatic conversion script
Id: cif_correct_tags 9268 2022-04-12 08:56:07Z antanas 
;
_cod_original_sg_symbol_H-M P2(1)/n
_cod_database_code 7045030

loop_
_symmetry_equiv_pos_as_xyz
'x, y, z'
'-x+1/2, y+1/2, -z+1/2'
'-x, -y, -z'
'x-1/2, -y-1/2, z-1/2'

loop_
_atom_site_label
_atom_site_type_symbol
_atom_site_fract_x
_atom_site_fract_y
_atom_site_fract_z
_atom_site_U_iso_or_equiv
_atom_site_adp_type
_atom_site_occupancy
_atom_site_symmetry_multiplicity
_atom_site_calc_flag
_atom_site_refinement_flags
_atom_site_disorder_assembly
_atom_site_disorder_group
Pd1 Pd 0.35881(2) 0.132195(19) 0.24685(2) 0.02005(8) Uani 1 1 d . . .
Cl1 Cl 0.20442(11) 0.03121(8) 0.16145(11) 0.0460(3) Uani 1 1 d . . .
O1 O 0.7018(2) 0.44463(19) 0.3726(2) 0.0289(6) Uani 1 1 d . . .
O2 O 0.3793(2) 0.42888(19) -0.0465(2) 0.0289(6) Uani 1 1 d . . .
Cl2 Cl 0.69817(9) 0.79340(7) 0.37645(8) 0.0317(2) Uani 1 1 d DU . .
O3 O 0.7804(4) 0.7296(3) 0.4472(4) 0.0358(11) Uani 0.797(5) 1 d PDU A 1
O4 O 0.6447(5) 0.7591(4) 0.2712(4) 0.0466(17) Uani 0.797(5) 1 d PDU A 1
O5 O 0.7738(4) 0.8691(3) 0.3747(3) 0.0442(11) Uani 0.797(5) 1 d PDU A 1
O6 O 0.6114(4) 0.8203(4) 0.4127(3) 0.0441(12) Uani 0.797(5) 1 d PDU A 1
O3' O 0.7852(19) 0.7258(14) 0.4108(16) 0.0358(11) Uani 0.203(5) 1 d PDU A 2
O4' O 0.625(2) 0.791(2) 0.2645(12) 0.0466(17) Uani 0.203(5) 1 d PDU A 2
O5' O 0.7197(15) 0.8809(8) 0.4195(13) 0.0442(11) Uani 0.203(5) 1 d PDU A 2
O6' O 0.6020(13) 0.7627(12) 0.4137(14) 0.0441(12) Uani 0.203(5) 1 d PDU A 2
N1 N 0.4896(3) 0.2250(2) 0.3226(2) 0.0201(6) Uani 1 1 d . . .
N2 N 0.3319(3) 0.2165(2) 0.1155(2) 0.0207(6) Uani 1 1 d . . .
N3 N 0.2440(3) 0.2439(2) 0.2709(3) 0.0242(7) Uani 1 1 d . . .
N4 N 0.5118(3) 0.0876(2) 0.1958(3) 0.0217(7) Uani 1 1 d . . .
C1 C 0.4031(4) 0.0607(3) 0.3829(4) 0.0366(10) Uani 1 1 d . . .
H1A H 0.3308 0.0512 0.3964 0.055 Uiso 1 1 calc R . .
H1B H 0.4633 0.0932 0.4424 0.055 Uiso 1 1 calc R . .
H1C H 0.4364 0.0033 0.3752 0.055 Uiso 1 1 calc R . .
C2 C 0.5912(3) 0.2224(3) 0.3073(3) 0.0207(7) Uani 1 1 d . . .
C3 C 0.6633(3) 0.2959(3) 0.3255(3) 0.0227(8) Uani 1 1 d . . .
H3 H 0.7360 0.2936 0.3153 0.027 Uiso 1 1 calc R . .
C4 C 0.6288(3) 0.3740(3) 0.3590(3) 0.0223(7) Uani 1 1 d . . .
C5 C 0.5218(3) 0.3764(3) 0.3726(3) 0.0256(8) Uani 1 1 d . . .
H5 H 0.4966 0.4289 0.3955 0.031 Uiso 1 1 calc R . .
C6 C 0.4530(3) 0.3001(3) 0.3518(3) 0.0234(8) Uani 1 1 d . . .
C7 C 0.3335(4) 0.2951(3) 0.3598(4) 0.0306(9) Uani 1 1 d . . .
H7A H 0.3445 0.2668 0.4278 0.037 Uiso 1 1 calc R . .
H7B H 0.3025 0.3558 0.3595 0.037 Uiso 1 1 calc R . .
C8 C 0.1942(4) 0.2942(3) 0.1705(4) 0.0349(10) Uani 1 1 d . . .
H8A H 0.1803 0.3562 0.1859 0.042 Uiso 1 1 calc R . .
H8B H 0.1153 0.2685 0.1240 0.042 Uiso 1 1 calc R . .
C9 C 0.2758(3) 0.2938(3) 0.1126(3) 0.0266(8) Uani 1 1 d . . .
C10 C 0.2923(3) 0.3652(3) 0.0586(3) 0.0274(8) Uani 1 1 d . . .
H10 H 0.2515 0.4194 0.0561 0.033 Uiso 1 1 calc R . .
C11 C 0.3702(3) 0.3570(3) 0.0073(3) 0.0230(8) Uani 1 1 d . . .
C12 C 0.4322(3) 0.2784(3) 0.0150(3) 0.0215(8) Uani 1 1 d . . .
H12 H 0.4875 0.2721 -0.0172 0.026 Uiso 1 1 calc R . .
C13 C 0.4110(3) 0.2096(2) 0.0713(3) 0.0194(7) Uani 1 1 d . . .
C14 C 0.4726(3) 0.1213(2) 0.0859(3) 0.0222(8) Uani 1 1 d . . .
H14A H 0.4166 0.0781 0.0361 0.027 Uiso 1 1 calc R . .
H14B H 0.5437 0.1268 0.0686 0.027 Uiso 1 1 calc R . .
C15 C 0.6195(3) 0.1344(3) 0.2706(3) 0.0250(8) Uani 1 1 d . . .
H15A H 0.6756 0.1444 0.2360 0.030 Uiso 1 1 calc R . .
H15B H 0.6611 0.0961 0.3332 0.030 Uiso 1 1 calc R . .
C16 C 0.1447(4) 0.2149(3) 0.2999(4) 0.0329(10) Uani 1 1 d . . .
H16A H 0.0889 0.1771 0.2436 0.049 Uiso 1 1 calc R . .
H16B H 0.1015 0.2670 0.3086 0.049 Uiso 1 1 calc R . .
H16C H 0.1782 0.1816 0.3665 0.049 Uiso 1 1 calc R . .
C17 C 0.5350(4) -0.0085(3) 0.1983(4) 0.0330(10) Uani 1 1 d . . .
H17A H 0.5632 -0.0300 0.2714 0.050 Uiso 1 1 calc R . .
H17B H 0.5969 -0.0200 0.1714 0.050 Uiso 1 1 calc R . .
H17C H 0.4605 -0.0393 0.1538 0.050 Uiso 1 1 calc R . .
C18 C 0.6621(4) 0.5287(3) 0.3959(4) 0.0359(10) Uani 1 1 d . . .
H18A H 0.5817 0.5422 0.3416 0.054 Uiso 1 1 calc R . .
H18B H 0.7187 0.5751 0.3964 0.054 Uiso 1 1 calc R . .
H18C H 0.6588 0.5259 0.4656 0.054 Uiso 1 1 calc R . .
C19 C 0.4551(4) 0.4230(3) -0.1033(3) 0.0337(10) Uani 1 1 d . . .
H19A H 0.4290 0.3732 -0.1531 0.051 Uiso 1 1 calc R . .
H19B H 0.5389 0.4138 -0.0531 0.051 Uiso 1 1 calc R . .
H19C H 0.4493 0.4781 -0.1427 0.051 Uiso 1 1 calc R . .

loop_
_atom_site_aniso_label
_atom_site_aniso_U_11
_atom_site_aniso_U_22
_atom_site_aniso_U_33
_atom_site_aniso_U_23
_atom_site_aniso_U_13
_atom_site_aniso_U_12
Pd1 0.01851(13) 0.01731(13) 0.02548(15) -0.00163(12) 0.01014(11) -0.00186(11)
Cl1 0.0369(6) 0.0414(7) 0.0619(8) -0.0238(6) 0.0224(6) -0.0180(5)
O1 0.0229(14) 0.0316(16) 0.0322(16) 0.0010(13) 0.0112(12) -0.0113(12)
O2 0.0260(14) 0.0263(15) 0.0294(15) 0.0039(12) 0.0064(12) -0.0006(12)
Cl2 0.0310(5) 0.0309(5) 0.0299(5) -0.0058(4) 0.0092(4) 0.0009(4)
O3 0.0312(17) 0.0299(18) 0.051(3) -0.004(2) 0.022(2) 0.0060(14)
O4 0.026(3) 0.082(5) 0.0366(19) -0.028(2) 0.0171(16) -0.022(3)
O5 0.043(2) 0.0303(19) 0.045(3) -0.0008(18) 0.0030(18) -0.0092(18)
O6 0.036(2) 0.060(3) 0.036(2) -0.007(2) 0.0151(17) 0.022(2)
O3' 0.0312(17) 0.0299(18) 0.051(3) -0.004(2) 0.022(2) 0.0060(14)
O4' 0.026(3) 0.082(5) 0.0366(19) -0.028(2) 0.0171(16) -0.022(3)
O5' 0.043(2) 0.0303(19) 0.045(3) -0.0008(18) 0.0030(18) -0.0092(18)
O6' 0.036(2) 0.060(3) 0.036(2) -0.007(2) 0.0151(17) 0.022(2)
N1 0.0184(15) 0.0213(16) 0.0208(16) -0.0001(12) 0.0084(13) -0.0016(12)
N2 0.0143(14) 0.0251(16) 0.0211(16) 0.0009(13) 0.0056(12) 0.0035(12)
N3 0.0177(15) 0.0262(17) 0.0319(18) -0.0036(14) 0.0133(14) -0.0034(13)
N4 0.0182(15) 0.0193(16) 0.0257(17) 0.0000(13) 0.0070(13) 0.0036(12)
C1 0.045(3) 0.038(3) 0.030(2) 0.0096(19) 0.020(2) 0.001(2)
C2 0.0150(16) 0.0248(19) 0.0182(18) 0.0017(15) 0.0026(14) 0.0029(14)
C3 0.0116(16) 0.032(2) 0.0213(18) 0.0020(16) 0.0037(14) -0.0004(14)
C4 0.0188(17) 0.0269(19) 0.0183(17) 0.0018(15) 0.0045(14) -0.0057(15)
C5 0.0258(19) 0.027(2) 0.026(2) -0.0061(17) 0.0130(16) -0.0041(16)
C6 0.0192(18) 0.027(2) 0.027(2) -0.0042(16) 0.0120(16) -0.0027(15)
C7 0.028(2) 0.030(2) 0.043(3) -0.0148(19) 0.0228(19) -0.0106(17)
C8 0.026(2) 0.039(2) 0.044(3) 0.010(2) 0.019(2) 0.0163(18)
C9 0.0198(18) 0.032(2) 0.027(2) 0.0024(17) 0.0085(16) 0.0081(16)
C10 0.0248(19) 0.0259(19) 0.027(2) 0.0034(17) 0.0059(16) 0.0103(17)
C11 0.0179(17) 0.024(2) 0.0191(18) 0.0007(15) -0.0001(14) -0.0011(15)
C12 0.0139(16) 0.028(2) 0.0195(18) -0.0013(15) 0.0031(14) 0.0011(14)
C13 0.0105(15) 0.0266(19) 0.0165(17) -0.0045(14) 0.0010(13) 0.0012(14)
C14 0.0209(17) 0.024(2) 0.0227(18) -0.0026(15) 0.0099(15) 0.0046(15)
C15 0.0167(17) 0.028(2) 0.027(2) -0.0019(17) 0.0060(15) 0.0060(16)
C16 0.024(2) 0.039(2) 0.043(3) -0.010(2) 0.0218(19) -0.0103(18)
C17 0.038(2) 0.022(2) 0.043(3) 0.0022(18) 0.020(2) 0.0089(18)
C18 0.045(3) 0.026(2) 0.041(3) -0.0035(19) 0.021(2) -0.0112(19)
C19 0.035(2) 0.036(2) 0.029(2) 0.0015(18) 0.0119(19) -0.0097(19)

loop_
_atom_type_symbol
_atom_type_description
_atom_type_scat_dispersion_real
_atom_type_scat_dispersion_imag
_atom_type_scat_source
C C 0.0033 0.0016 'International Tables Vol C Tables 4.2.6.8 and 6.1.1.4'
H H 0.0000 0.0000 'International Tables Vol C Tables 4.2.6.8 and 6.1.1.4'
N N 0.0061 0.0033 'International Tables Vol C Tables 4.2.6.8 and 6.1.1.4'
O O 0.0106 0.0060 'International Tables Vol C Tables 4.2.6.8 and 6.1.1.4'
Cl Cl 0.1484 0.1585 'International Tables Vol C Tables 4.2.6.8 and 6.1.1.4'
Pd Pd -0.9988 1.0072 'International Tables Vol C Tables 4.2.6.8 and 6.1.1.4'

loop_
_geom_angle_atom_site_label_1
_geom_angle_atom_site_label_2
_geom_angle_atom_site_label_3
_geom_angle
C1 Pd1 N1 91.89(16)
C1 Pd1 N2 172.90(16)
N1 Pd1 N2 81.09(12)
C1 Pd1 N3 101.68(16)
N1 Pd1 N3 79.35(12)
N2 Pd1 N3 78.10(12)
C1 Pd1 Cl1 88.59(14)
N1 Pd1 Cl1 177.55(9)
N2 Pd1 Cl1 98.47(9)
N3 Pd1 Cl1 98.20(8)
C1 Pd1 N4 100.50(15)
N1 Pd1 N4 78.80(11)
N2 Pd1 N4 77.28(11)
N3 Pd1 N4 149.19(11)
Cl1 Pd1 N4 103.48(8)
C4 O1 C18 117.8(3)
C11 O2 C19 117.9(3)
O6 Cl2 O3' 131.5(9)
O6 Cl2 O4 112.0(3)
O3' Cl2 O4 92.7(9)
O6 Cl2 O5' 67.6(8)
O3' Cl2 O5' 123.2(13)
O4 Cl2 O5' 133.7(7)
O6 Cl2 O4' 99.5(12)
O3' Cl2 O4' 113.5(13)
O5' Cl2 O4' 113.3(14)
O6 Cl2 O3 111.4(3)
O4 Cl2 O3 110.4(3)
O5' Cl2 O3 112.1(7)
O4' Cl2 O3 132.0(11)
O6 Cl2 O5 110.3(3)
O3' Cl2 O5 100.5(11)
O4 Cl2 O5 107.0(4)
O4' Cl2 O5 96.6(15)
O3 Cl2 O5 105.4(3)
O3' Cl2 O6' 103.8(12)
O4 Cl2 O6' 98.1(7)
O5' Cl2 O6' 100.1(10)
O4' Cl2 O6' 97.6(16)
O3 Cl2 O6' 89.0(7)
O5 Cl2 O6' 144.0(7)
C2 N1 C6 121.0(3)
C2 N1 Pd1 118.1(3)
C6 N1 Pd1 116.6(2)
C13 N2 C9 120.3(3)
C13 N2 Pd1 117.0(2)
C9 N2 Pd1 116.3(3)
C8 N3 C16 109.8(3)
C8 N3 C7 113.0(3)
C16 N3 C7 109.4(3)
C8 N3 Pd1 106.4(2)
C16 N3 Pd1 115.6(3)
C7 N3 Pd1 102.7(2)
C15 N4 C17 110.4(3)
C15 N4 C14 112.1(3)
C17 N4 C14 109.9(3)
C15 N4 Pd1 103.7(2)
C17 N4 Pd1 116.3(2)
C14 N4 Pd1 104.3(2)
Pd1 C1 H1A 109.5
Pd1 C1 H1B 109.5
H1A C1 H1B 109.5
Pd1 C1 H1C 109.5
H1A C1 H1C 109.5
H1B C1 H1C 109.5
N1 C2 C3 120.6(3)
N1 C2 C15 115.5(3)
C3 C2 C15 123.8(3)
C2 C3 C4 119.3(3)
C2 C3 H3 120.4
C4 C3 H3 120.4
O1 C4 C5 123.9(4)
O1 C4 C3 116.4(3)
C5 C4 C3 119.6(3)
C6 C5 C4 118.1(4)
C6 C5 H5 121.0
C4 C5 H5 121.0
N1 C6 C5 121.4(3)
N1 C6 C7 115.5(3)
C5 C6 C7 123.2(3)
N3 C7 C6 111.6(3)
N3 C7 H7A 109.3
C6 C7 H7A 109.3
N3 C7 H7B 109.3
C6 C7 H7B 109.3
H7A C7 H7B 108.0
N3 C8 C9 113.0(3)
N3 C8 H8A 109.0
C9 C8 H8A 109.0
N3 C8 H8B 109.0
C9 C8 H8B 109.0
H8A C8 H8B 107.8
N2 C9 C10 121.0(4)
N2 C9 C8 115.0(4)
C10 C9 C8 124.0(4)
C9 C10 C11 119.0(4)
C9 C10 H10 120.5
C11 C10 H10 120.5
O2 C11 C12 124.6(4)
O2 C11 C10 115.7(3)
C12 C11 C10 119.7(4)
C13 C12 C11 117.8(3)
C13 C12 H12 121.1
C11 C12 H12 121.1
N2 C13 C12 122.1(3)
N2 C13 C14 114.8(3)
C12 C13 C14 123.1(3)
N4 C14 C13 112.1(3)
N4 C14 H14A 109.2
C13 C14 H14A 109.2
N4 C14 H14B 109.2
C13 C14 H14B 109.2
H14A C14 H14B 107.9
N4 C15 C2 113.4(3)
N4 C15 H15A 108.9
C2 C15 H15A 108.9
N4 C15 H15B 108.9
C2 C15 H15B 108.9
H15A C15 H15B 107.7
N3 C16 H16A 109.5
N3 C16 H16B 109.5
H16A C16 H16B 109.5
N3 C16 H16C 109.5
H16A C16 H16C 109.5
H16B C16 H16C 109.5
N4 C17 H17A 109.5
N4 C17 H17B 109.5
H17A C17 H17B 109.5
N4 C17 H17C 109.5
H17A C17 H17C 109.5
H17B C17 H17C 109.5
O1 C18 H18A 109.5
O1 C18 H18B 109.5
H18A C18 H18B 109.5
O1 C18 H18C 109.5
H18A C18 H18C 109.5
H18B C18 H18C 109.5
O2 C19 H19A 109.5
O2 C19 H19B 109.5
H19A C19 H19B 109.5
O2 C19 H19C 109.5
H19A C19 H19C 109.5
H19B C19 H19C 109.5

loop_
_geom_bond_atom_site_label_1
_geom_bond_atom_site_label_2
_geom_bond_distance
Pd1 C1 2.040(4)
Pd1 N1 2.055(3)
Pd1 N2 2.130(3)
Pd1 N3 2.297(3)
Pd1 Cl1 2.3298(11)
Pd1 N4 2.340(3)
O1 C4 1.351(4)
O1 C18 1.440(5)
O2 C11 1.345(5)
O2 C19 1.436(5)
Cl2 O6 1.399(4)
Cl2 O3' 1.405(13)
Cl2 O4 1.426(4)
Cl2 O5' 1.428(11)
Cl2 O4' 1.436(13)
Cl2 O3 1.443(4)
Cl2 O5 1.473(4)
Cl2 O6' 1.529(12)
N1 C2 1.334(5)
N1 C6 1.339(5)
N2 C13 1.336(5)
N2 C9 1.343(5)
N3 C8 1.477(5)
N3 C16 1.482(5)
N3 C7 1.483(5)
N4 C15 1.475(5)
N4 C17 1.475(5)
N4 C14 1.483(5)
C1 H1A 0.9800
C1 H1B 0.9800
C1 H1C 0.9800
C2 C3 1.373(5)
C2 C15 1.511(5)
C3 C4 1.391(5)
C3 H3 0.9500
C4 C5 1.387(5)
C5 C6 1.383(5)
C5 H5 0.9500
C6 C7 1.502(5)
C7 H7A 0.9900
C7 H7B 0.9900
C8 C9 1.507(6)
C8 H8A 0.9900
C8 H8B 0.9900
C9 C10 1.371(6)
C10 C11 1.400(5)
C10 H10 0.9500
C11 C12 1.386(5)
C12 C13 1.383(5)
C12 H12 0.9500
C13 C14 1.502(5)
C14 H14A 0.9900
C14 H14B 0.9900
C15 H15A 0.9900
C15 H15B 0.9900
C16 H16A 0.9800
C16 H16B 0.9800
C16 H16C 0.9800
C17 H17A 0.9800
C17 H17B 0.9800
C17 H17C 0.9800
C18 H18A 0.9800
C18 H18B 0.9800
C18 H18C 0.9800
C19 H19A 0.9800
C19 H19B 0.9800
C19 H19C 0.9800

loop_
_geom_hbond_atom_site_label_D
_geom_hbond_atom_site_label_H
_geom_hbond_atom_site_label_A
_geom_hbond_distance_DH
_geom_hbond_distance_HA
_geom_hbond_distance_DA
_geom_hbond_angle_DHA
_geom_hbond_site_symmetry_A
C7 H7B Cl1 0.99 2.66 3.590(5) 156.4 2
C15 H15B O2 0.99 2.52 3.278(5) 133.5 4_666
C18 H18B O3 0.98 2.46 3.307(7) 144.1 .
C18 H18C Cl1 0.98 2.67 3.606(5) 158.9 4_666
C19 H19A O4 0.98 2.50 3.480(7) 175.7 3_665

loop_
_geom_torsion_atom_site_label_1
_geom_torsion_atom_site_label_2
_geom_torsion_atom_site_label_3
_geom_torsion_atom_site_label_4
_geom_torsion
C1 Pd1 N1 C2 103.2(3)
N2 Pd1 N1 C2 -75.8(3)
N3 Pd1 N1 C2 -155.2(3)
N4 Pd1 N1 C2 2.9(3)
C1 Pd1 N1 C6 -99.7(3)
N2 Pd1 N1 C6 81.3(3)
N3 Pd1 N1 C6 1.8(3)
N4 Pd1 N1 C6 160.0(3)
N1 Pd1 N2 C13 77.2(3)
N3 Pd1 N2 C13 158.1(3)
Cl1 Pd1 N2 C13 -105.2(3)
N4 Pd1 N2 C13 -3.2(3)
N1 Pd1 N2 C9 -74.9(3)
N3 Pd1 N2 C9 6.0(3)
Cl1 Pd1 N2 C9 102.7(3)
N4 Pd1 N2 C9 -155.3(3)
C1 Pd1 N3 C8 -173.3(3)
N1 Pd1 N3 C8 97.0(3)
N2 Pd1 N3 C8 14.0(3)
Cl1 Pd1 N3 C8 -83.0(3)
N4 Pd1 N3 C8 51.5(4)
C1 Pd1 N3 C16 -51.1(3)
N1 Pd1 N3 C16 -140.9(3)
N2 Pd1 N3 C16 136.1(3)
Cl1 Pd1 N3 C16 39.1(3)
N4 Pd1 N3 C16 173.6(3)
C1 Pd1 N3 C7 67.9(3)
N1 Pd1 N3 C7 -21.9(2)
N2 Pd1 N3 C7 -104.9(2)
Cl1 Pd1 N3 C7 158.1(2)
N4 Pd1 N3 C7 -67.4(3)
C1 Pd1 N4 C15 -74.2(3)
N1 Pd1 N4 C15 15.7(2)
N2 Pd1 N4 C15 98.9(2)
N3 Pd1 N4 C15 61.3(3)
Cl1 Pd1 N4 C15 -165.3(2)
C1 Pd1 N4 C17 47.2(3)
N1 Pd1 N4 C17 137.1(3)
N2 Pd1 N4 C17 -139.7(3)
N3 Pd1 N4 C17 -177.4(3)
Cl1 Pd1 N4 C17 -43.9(3)
C1 Pd1 N4 C14 168.4(2)
N1 Pd1 N4 C14 -101.8(2)
N2 Pd1 N4 C14 -18.5(2)
N3 Pd1 N4 C14 -56.2(3)
Cl1 Pd1 N4 C14 77.3(2)
C6 N1 C2 C3 2.7(5)
Pd1 N1 C2 C3 158.7(3)
C6 N1 C2 C15 -177.8(3)
Pd1 N1 C2 C15 -21.8(4)
N1 C2 C3 C4 -0.7(6)
C15 C2 C3 C4 179.9(3)
C18 O1 C4 C5 -4.2(5)
C18 O1 C4 C3 173.3(3)
C2 C3 C4 O1 -178.2(3)
C2 C3 C4 C5 -0.6(6)
O1 C4 C5 C6 177.4(4)
C3 C4 C5 C6 0.0(6)
C2 N1 C6 C5 -3.4(6)
Pd1 N1 C6 C5 -159.8(3)
C2 N1 C6 C7 176.4(4)
Pd1 N1 C6 C7 20.1(4)
C4 C5 C6 N1 2.1(6)
C4 C5 C6 C7 -177.8(4)
C8 N3 C7 C6 -76.4(4)
C16 N3 C7 C6 161.0(4)
Pd1 N3 C7 C6 37.7(4)
N1 C6 C7 N3 -41.5(5)
C5 C6 C7 N3 138.4(4)
C16 N3 C8 C9 -156.4(4)
C7 N3 C8 C9 81.3(4)
Pd1 N3 C8 C9 -30.6(4)
C13 N2 C9 C10 4.3(6)
Pd1 N2 C9 C10 155.5(3)
C13 N2 C9 C8 -176.7(3)
Pd1 N2 C9 C8 -25.6(4)
N3 C8 C9 N2 39.0(5)
N3 C8 C9 C10 -142.1(4)
N2 C9 C10 C11 -0.9(6)
C8 C9 C10 C11 -179.8(4)
C19 O2 C11 C12 2.4(5)
C19 O2 C11 C10 -178.1(3)
C9 C10 C11 O2 178.2(3)
C9 C10 C11 C12 -2.3(6)
O2 C11 C12 C13 -178.5(3)
C10 C11 C12 C13 2.1(5)
C9 N2 C13 C12 -4.6(5)
Pd1 N2 C13 C12 -155.6(3)
C9 N2 C13 C14 176.5(3)
Pd1 N2 C13 C14 25.5(4)
C11 C12 C13 N2 1.4(5)
C11 C12 C13 C14 -179.8(3)
C15 N4 C14 C13 -75.0(4)
C17 N4 C14 C13 161.9(3)
Pd1 N4 C14 C13 36.6(3)
N2 C13 C14 N4 -43.7(4)
C12 C13 C14 N4 137.4(3)
C17 N4 C15 C2 -156.0(3)
C14 N4 C15 C2 81.3(4)
Pd1 N4 C15 C2 -30.6(4)
N1 C2 C15 N4 37.2(5)
C3 C2 C15 N4 -143.4(4)
